data_4069435
loop_
_publ_author_name
'Zhu, Xiancui'
'Fan, Jiaxi'
'Wu, Yunjun'
'Wang, Shaowu'
'Zhang, Lijun'
'Yang, Gaosheng'
'Wei, Yun'
'Yin, Chengwei'
'Zhu, Hong'
'Wu, Shihong'
'Zhang, Hongtao'

_publ_section_title
;
 Synthesis, Characterization, Selective Catalytic Activity, and Reactivity
 of Rare Earth Metal Amides with Different Metal&#x2212;Nitrogen Bonds
;
_journal_issue 13
_journal_name_full Organometallics
_journal_page_first 3882
_journal_paper_doi 10.1021/om900191j
_journal_volume 28
_journal_year 2009
_chemical_formula_sum 'C36 H66 N3 O Si3 Sm'
_chemical_formula_weight 791.54
_chemical_name_systematic
; 
 ? 
;
_space_group_IT_number 14
_symmetry_cell_setting monoclinic
_symmetry_space_group_name_Hall '-P 2ybc'
_symmetry_space_group_name_H-M 'P 1 21/c 1'
_atom_sites_solution_hydrogens geom
_atom_sites_solution_primary direct
_atom_sites_solution_secondary difmap
_audit_creation_method SHELXL-97
_cell_angle_alpha 90.00
_cell_angle_beta 115.0210(10)
_cell_angle_gamma 90.00
_cell_formula_units_Z 8
_cell_length_a 20.2606(11)
_cell_length_b 22.1896(12)
_cell_length_c 21.2409(12)
_cell_measurement_temperature 293(2)
_cell_volume 8653.2(8)
_computing_structure_refinement 'SHELXL-97 (Sheldrick, 1997)'
_computing_structure_solution 'SHELXS-97 (Sheldrick, 1990)'
_diffrn_ambient_temperature 293(2)
_diffrn_measured_fraction_theta_full 0.997
_diffrn_measured_fraction_theta_max 0.997
_diffrn_radiation_monochromator graphite
_diffrn_radiation_source 'fine-focus sealed tube'
_diffrn_radiation_type MoK\a
_diffrn_radiation_wavelength 0.71073
_diffrn_reflns_av_R_equivalents 0.0772
_diffrn_reflns_av_sigmaI/netI 0.0835
_diffrn_reflns_limit_h_max 26
_diffrn_reflns_limit_h_min -26
_diffrn_reflns_limit_k_max 28
_diffrn_reflns_limit_k_min -27
_diffrn_reflns_limit_l_max 25
_diffrn_reflns_limit_l_min -27
_diffrn_reflns_number 74511
_diffrn_reflns_theta_full 27.48
_diffrn_reflns_theta_max 27.48
_diffrn_reflns_theta_min 1.40
_exptl_absorpt_coefficient_mu 1.468
_exptl_crystal_density_diffrn 1.215
_exptl_crystal_density_method 'not measured'
_exptl_crystal_F_000 3320
_refine_diff_density_max 0.679
_refine_diff_density_min -0.656
_refine_diff_density_rms 0.082
_refine_ls_extinction_method none
_refine_ls_goodness_of_fit_ref 0.976
_refine_ls_hydrogen_treatment mixed
_refine_ls_matrix_type full
_refine_ls_number_parameters 825
_refine_ls_number_reflns 19755
_refine_ls_number_restraints 0
_refine_ls_restrained_S_all 0.976
_refine_ls_R_factor_all 0.1116
_refine_ls_R_factor_gt 0.0439
_refine_ls_shift/su_max 0.003
_refine_ls_shift/su_mean 0.000
_refine_ls_structure_factor_coef Fsqd
_refine_ls_weighting_details 'calc w=1/[\s^2^(Fo^2^)+(0.0319P)^2^+0.0000P] where P=(Fo^2^+2Fc^2^)/3'
_refine_ls_weighting_scheme calc
_refine_ls_wR_factor_gt 0.0738
_refine_ls_wR_factor_ref 0.0924
_reflns_number_gt 10958
_reflns_number_total 19755
_reflns_threshold_expression >2sigma(I)
_cod_data_source_file om900191j_si_003.cif
_cod_data_source_block 080104a_0m_(4)
_cod_depositor_comments
;
The following automatic conversions were performed:

'_symmetry_cell_setting' value 'Monoclinic' changed to 'monoclinic'
according to /home/saulius/struct/CIF-dictionaries/cif_core.dic
dictionary named 'cif_core.dic' version 2.4.2 from 2011-04-26.

Automatic conversion script
Id: cif_fix_values 1715 2011-07-08 13:25:40Z adriana 
;
_cod_original_sg_symbol_H-M P2(1)/c
_cod_database_code 4069435

loop_
_symmetry_equiv_pos_as_xyz
'x, y, z'
'-x, y+1/2, -z+1/2'
'-x, -y, -z'
'x, -y-1/2, z-1/2'

loop_
_atom_site_label
_atom_site_type_symbol
_atom_site_fract_x
_atom_site_fract_y
_atom_site_fract_z
_atom_site_U_iso_or_equiv
_atom_site_adp_type
_atom_site_occupancy
_atom_site_symmetry_multiplicity
_atom_site_calc_flag
_atom_site_refinement_flags
Sm1 Sm 0.942842(12) 0.997239(10) 0.236377(12) 0.04813(7) Uani 1 1 d .
Sm2 Sm 0.496389(12) 0.753350(10) 0.192832(11) 0.04224(7) Uani 1 1 d .
Si6 Si 0.55253(7) 0.83180(5) 0.31783(6) 0.0438(3) Uani 1 1 d .
Si3 Si 1.06752(6) 0.91372(5) 0.30397(6) 0.0472(3) Uani 1 1 d .
Si5 Si 0.45686(10) 0.61434(7) 0.12556(8) 0.0751(5) Uani 1 1 d .
Si1 Si 0.78763(7) 1.02069(7) 0.09107(7) 0.0654(4) Uani 1 1 d .
Si4 Si 0.33759(8) 0.71067(7) 0.05836(7) 0.0752(5) Uani 1 1 d .
Si2 Si 0.87543(9) 1.13269(7) 0.16565(10) 0.0926(6) Uani 1 1 d .
N5 N 0.56052(16) 0.75493(13) 0.30841(15) 0.0378(8) Uani 1 1 d .
N4 N 0.48696(17) 0.84522(14) 0.23481(17) 0.0408(8) Uani 1 1 d .
N1 N 0.97631(17) 0.89958(15) 0.25139(17) 0.0447(8) Uani 1 1 d .
N3 N 0.85924(18) 1.05793(15) 0.15220(18) 0.0574(10) Uani 1 1 d .
N2 N 1.06442(16) 0.99137(15) 0.29383(17) 0.0481(9) Uani 1 1 d .
N6 N 0.4191(2) 0.68389(16) 0.11673(17) 0.0569(10) Uani 1 1 d .
C54 C 0.6511(2) 0.69411(17) 0.4010(2) 0.0391(10) Uani 1 1 d .
C12 C 0.9461(2) 0.84111(19) 0.2321(2) 0.0491(11) Uani 1 1 d .
C55 C 0.5788(2) 0.71240(16) 0.36290(19) 0.0349(9) Uani 1 1 d .
C48 C 0.4524(2) 0.90174(17) 0.2113(2) 0.0416(10) Uani 1 1 d .
C60 C 0.5419(3) 0.64138(18) 0.4281(2) 0.0507(12) Uani 1 1 d .
H60 H 0.5054 0.6237 0.4375 0.061 Uiso 1 1 calc R
C56 C 0.5235(2) 0.68628(17) 0.3774(2) 0.0414(10) Uani 1 1 d .
C15 C 1.1263(2) 1.02434(19) 0.2993(3) 0.0568(12) Uani 1 1 d .
C61 C 0.6126(3) 0.62268(18) 0.4644(2) 0.0517(12) Uani 1 1 d .
H61 H 0.6238 0.5924 0.4976 0.062 Uiso 1 1 calc R
C62 C 0.6663(2) 0.64908(18) 0.4509(2) 0.0495(11) Uani 1 1 d .
H62 H 0.7142 0.6367 0.4758 0.059 Uiso 1 1 calc R
C57 C 0.4444(2) 0.7043(2) 0.3395(2) 0.0523(12) Uani 1 1 d .
H57 H 0.4428 0.7413 0.3136 0.063 Uiso 1 1 calc R
C13 C 1.0939(2) 0.8880(2) 0.3958(2) 0.0667(14) Uani 1 1 d .
H13A H 1.0627 0.9068 0.4137 0.100 Uiso 1 1 calc R
H13B H 1.1436 0.8991 0.4240 0.100 Uiso 1 1 calc R
H13C H 1.0890 0.8450 0.3966 0.100 Uiso 1 1 calc R
C53 C 0.7132(2) 0.72148(19) 0.3887(2) 0.0472(11) Uani 1 1 d .
H53 H 0.6923 0.7512 0.3513 0.057 Uiso 1 1 calc R
C44 C 0.3910(2) 0.9180(2) 0.2222(2) 0.0551(12) Uani 1 1 d .
C51 C 0.7664(3) 0.7544(2) 0.4530(3) 0.0779(15) Uani 1 1 d .
H51A H 0.7406 0.7839 0.4671 0.117 Uiso 1 1 calc R
H51B H 0.8028 0.7742 0.4426 0.117 Uiso 1 1 calc R
H51C H 0.7895 0.7260 0.4900 0.117 Uiso 1 1 calc R
C41 C 0.4415(3) 0.9958(2) 0.1511(2) 0.0642(13) Uani 1 1 d .
H41 H 0.4586 1.0223 0.1275 0.077 Uiso 1 1 calc R
C38 C 0.5398(3) 0.92587(19) 0.1568(2) 0.0554(12) Uani 1 1 d .
H38 H 0.5608 0.8880 0.1805 0.066 Uiso 1 1 calc R
C40 C 0.4770(2) 0.94162(18) 0.1746(2) 0.0460(11) Uani 1 1 d .
C42 C 0.3822(3) 1.0114(2) 0.1618(3) 0.0729(15) Uani 1 1 d .
H42 H 0.3590 1.0480 0.1454 0.087 Uiso 1 1 calc R
C8 C 0.9131(2) 0.8112(2) 0.2703(3) 0.0571(12) Uani 1 1 d .
C9 C 0.9094(3) 0.8390(2) 0.3335(3) 0.0683(14) Uani 1 1 d .
H9 H 0.9379 0.8764 0.3440 0.082 Uiso 1 1 calc R
C7 C 0.8809(3) 0.7548(2) 0.2477(3) 0.0765(16) Uani 1 1 d .
H7 H 0.8603 0.7346 0.2733 0.092 Uiso 1 1 calc R
C14 C 1.1365(2) 0.8763(2) 0.2806(3) 0.0770(16) Uani 1 1 d .
H14A H 1.1323 0.8334 0.2832 0.116 Uiso 1 1 calc R
H14B H 1.1844 0.8888 0.3125 0.116 Uiso 1 1 calc R
H14C H 1.1283 0.8876 0.2343 0.116 Uiso 1 1 calc R
C4 C 0.9452(2) 0.8123(2) 0.1720(3) 0.0582(13) Uani 1 1 d .
C45 C 0.3585(3) 0.8765(3) 0.2585(3) 0.0820(17) Uani 1 1 d .
H45 H 0.3946 0.8451 0.2821 0.098 Uiso 1 1 calc R
C16 C 1.1388(3) 1.0348(2) 0.2393(3) 0.0716(15) Uani 1 1 d .
C52 C 0.7528(3) 0.6740(2) 0.3652(3) 0.0759(15) Uani 1 1 d .
H52A H 0.7777 0.6464 0.4026 0.114 Uiso 1 1 calc R
H52B H 0.7875 0.6934 0.3522 0.114 Uiso 1 1 calc R
H52C H 0.7181 0.6524 0.3260 0.114 Uiso 1 1 calc R
C43 C 0.3567(3) 0.9728(2) 0.1968(3) 0.0689(14) Uani 1 1 d .
H43 H 0.3158 0.9834 0.2037 0.083 Uiso 1 1 calc R
C2 C 0.9805(3) 0.8409(2) 0.1297(3) 0.0764(16) Uani 1 1 d .
H2 H 1.0122 0.8732 0.1582 0.092 Uiso 1 1 calc R
C37 C 0.6005(3) 0.9732(2) 0.1816(3) 0.0910(18) Uani 1 1 d .
H37A H 0.6391 0.9605 0.1697 0.136 Uiso 1 1 calc R
H37B H 0.6189 0.9778 0.2310 0.136 Uiso 1 1 calc R
H37C H 0.5814 1.0111 0.1595 0.136 Uiso 1 1 calc R
C49 C 0.6386(2) 0.87499(19) 0.3368(2) 0.0635(13) Uani 1 1 d .
H49A H 0.6580 0.8633 0.3044 0.095 Uiso 1 1 calc R
H49B H 0.6736 0.8663 0.3832 0.095 Uiso 1 1 calc R
H49C H 0.6282 0.9174 0.3323 0.095 Uiso 1 1 calc R
C50 C 0.5318(3) 0.8516(2) 0.3932(2) 0.0769(16) Uani 1 1 d .
H50A H 0.5218 0.8940 0.3922 0.115 Uiso 1 1 calc R
H50B H 0.5728 0.8418 0.4358 0.115 Uiso 1 1 calc R
H50C H 0.4900 0.8293 0.3902 0.115 Uiso 1 1 calc R
C23 C 1.1766(3) 1.0473(2) 0.3629(3) 0.0722(15) Uani 1 1 d .
C24 C 1.1653(3) 1.0395(2) 0.4281(3) 0.0875(19) Uani 1 1 d .
H24 H 1.1274 1.0089 0.4184 0.105 Uiso 1 1 calc R
C58 C 0.4002(3) 0.6573(2) 0.2871(3) 0.0820(16) Uani 1 1 d .
H58A H 0.4227 0.6488 0.2563 0.123 Uiso 1 1 calc R
H58B H 0.3518 0.6722 0.2607 0.123 Uiso 1 1 calc R
H58C H 0.3981 0.6211 0.3109 0.123 Uiso 1 1 calc R
C59 C 0.4079(3) 0.7182(3) 0.3879(3) 0.0845(17) Uani 1 1 d .
H59A H 0.4047 0.6820 0.4112 0.127 Uiso 1 1 calc R
H59B H 0.3599 0.7338 0.3613 0.127 Uiso 1 1 calc R
H59C H 0.4363 0.7476 0.4217 0.127 Uiso 1 1 calc R
C31 C 0.7878(3) 0.9430(2) 0.1272(3) 0.0794(16) Uani 1 1 d .
H31A H 0.8332 0.9234 0.1365 0.119 Uiso 1 1 calc R
H31B H 0.7485 0.9197 0.0939 0.119 Uiso 1 1 calc R
H31C H 0.7816 0.9462 0.1694 0.119 Uiso 1 1 calc R
C39 C 0.5132(3) 0.9152(3) 0.0794(3) 0.0947(19) Uani 1 1 d .
H39A H 0.4789 0.8826 0.0653 0.142 Uiso 1 1 calc R
H39B H 0.5539 0.9051 0.0694 0.142 Uiso 1 1 calc R
H39C H 0.4902 0.9510 0.0546 0.142 Uiso 1 1 calc R
C68 C 0.3476(3) 0.7945(2) 0.0546(3) 0.0919(19) Uani 1 1 d .
H68A H 0.3609 0.8114 0.1000 0.138 Uiso 1 1 calc R
H68B H 0.3022 0.8116 0.0227 0.138 Uiso 1 1 calc R
H68C H 0.3847 0.8034 0.0392 0.138 Uiso 1 1 calc R
C63 C 0.5501(3) 0.6194(2) 0.1998(3) 0.0869(18) Uani 1 1 d .
H63A H 0.5779 0.6501 0.1901 0.130 Uiso 1 1 calc R
H63B H 0.5745 0.5814 0.2055 0.130 Uiso 1 1 calc R
H63C H 0.5454 0.6294 0.2418 0.130 Uiso 1 1 calc R
C22 C 1.2366(3) 1.0791(3) 0.3651(4) 0.104(2) Uani 1 1 d .
H22 H 1.2696 1.0945 0.4075 0.125 Uiso 1 1 calc R
C17 C 1.0857(3) 1.0135(3) 0.1678(3) 0.0908(19) Uani 1 1 d .
H17 H 1.0522 0.9849 0.1741 0.109 Uiso 1 1 calc R
C72 C 0.5672(3) 0.7490(2) 0.0720(2) 0.0758(16) Uani 1 1 d .
H72A H 0.5414 0.7822 0.0419 0.091 Uiso 1 1 calc R
H72B H 0.5374 0.7130 0.0569 0.091 Uiso 1 1 calc R
C69 C 0.6588(3) 0.7782(3) 0.1798(3) 0.0792(16) Uani 1 1 d .
H69A H 0.6844 0.7485 0.2152 0.095 Uiso 1 1 calc R
H69B H 0.6646 0.8174 0.2017 0.095 Uiso 1 1 calc R
C11 C 0.8311(3) 0.8557(2) 0.3193(3) 0.0903(18) Uani 1 1 d .
H11A H 0.8116 0.8824 0.2802 0.135 Uiso 1 1 calc R
H11B H 0.8306 0.8753 0.3594 0.135 Uiso 1 1 calc R
H11C H 0.8020 0.8198 0.3094 0.135 Uiso 1 1 calc R
C47 C 0.3419(3) 0.9090(3) 0.3140(3) 0.120(2) Uani 1 1 d .
H47A H 0.3846 0.9299 0.3454 0.180 Uiso 1 1 calc R
H47B H 0.3275 0.8801 0.3394 0.180 Uiso 1 1 calc R
H47C H 0.3031 0.9374 0.2920 0.180 Uiso 1 1 calc R
C10 C 0.9423(3) 0.7985(3) 0.3980(3) 0.099(2) Uani 1 1 d .
H10A H 0.9111 0.7643 0.3922 0.149 Uiso 1 1 calc R
H10B H 0.9469 0.8209 0.4383 0.149 Uiso 1 1 calc R
H10C H 0.9895 0.7848 0.4039 0.149 Uiso 1 1 calc R
C32 C 0.6970(3) 1.0534(2) 0.0727(3) 0.099(2) Uani 1 1 d .
H32A H 0.6927 1.0595 0.1156 0.149 Uiso 1 1 calc R
H32B H 0.6595 1.0264 0.0436 0.149 Uiso 1 1 calc R
H32C H 0.6918 1.0914 0.0494 0.149 Uiso 1 1 calc R
C64 C 0.4712(4) 0.5876(3) 0.0482(3) 0.121(2) Uani 1 1 d .
H64A H 0.4249 0.5835 0.0089 0.182 Uiso 1 1 calc R
H64B H 0.4956 0.5494 0.0585 0.182 Uiso 1 1 calc R
H64C H 0.5005 0.6164 0.0376 0.182 Uiso 1 1 calc R
C27 C 0.9615(3) 1.1404(2) 0.2483(3) 0.131(3) Uani 1 1 d .
H27A H 0.9539 1.1237 0.2864 0.197 Uiso 1 1 calc R
H27B H 0.9741 1.1823 0.2571 0.197 Uiso 1 1 calc R
H27C H 1.0004 1.1192 0.2435 0.197 Uiso 1 1 calc R
C67 C 0.3086(3) 0.6810(3) -0.0316(3) 0.115(2) Uani 1 1 d .
H67A H 0.3469 0.6873 -0.0463 0.172 Uiso 1 1 calc R
H67B H 0.2655 0.7018 -0.0626 0.172 Uiso 1 1 calc R
H67C H 0.2985 0.6387 -0.0323 0.172 Uiso 1 1 calc R
C65 C 0.4059(4) 0.5529(2) 0.1462(3) 0.115(2) Uani 1 1 d .
H65A H 0.4089 0.5590 0.1921 0.172 Uiso 1 1 calc R
H65B H 0.4269 0.5147 0.1440 0.172 Uiso 1 1 calc R
H65C H 0.3558 0.5537 0.1131 0.172 Uiso 1 1 calc R
C46 C 0.2910(4) 0.8455(3) 0.2068(4) 0.132(3) Uani 1 1 d .
H46A H 0.2552 0.8753 0.1813 0.198 Uiso 1 1 calc R
H46B H 0.2716 0.8195 0.2311 0.198 Uiso 1 1 calc R
H46C H 0.3031 0.8221 0.1752 0.198 Uiso 1 1 calc R
C30 C 0.7948(4) 1.0128(3) 0.0068(3) 0.125(2) Uani 1 1 d .
H30A H 0.7916 1.0519 -0.0136 0.188 Uiso 1 1 calc R
H30B H 0.7558 0.9879 -0.0240 0.188 Uiso 1 1 calc R
H30C H 0.8406 0.9947 0.0148 0.188 Uiso 1 1 calc R
C70 C 0.6872(3) 0.7791(3) 0.1265(3) 0.117(2) Uani 1 1 d .
H70A H 0.7366 0.7637 0.1451 0.140 Uiso 1 1 calc R
H70B H 0.6869 0.8197 0.1096 0.140 Uiso 1 1 calc R
C26 C 1.2333(4) 1.0171(3) 0.4900(4) 0.181(4) Uani 1 1 d .
H26A H 1.2490 0.9797 0.4782 0.271 Uiso 1 1 calc R
H26B H 1.2220 1.0110 0.5292 0.271 Uiso 1 1 calc R
H26C H 1.2714 1.0465 0.5016 0.271 Uiso 1 1 calc R
C25 C 1.1371(4) 1.0982(3) 0.4467(3) 0.141(3) Uani 1 1 d .
H25A H 1.1731 1.1292 0.4565 0.211 Uiso 1 1 calc R
H25B H 1.1278 1.0916 0.4869 0.211 Uiso 1 1 calc R
H25C H 1.0929 1.1103 0.4083 0.211 Uiso 1 1 calc R
C19 C 1.1228(4) 0.9810(3) 0.1279(4) 0.145(3) Uani 1 1 d .
H19A H 1.0865 0.9671 0.0841 0.218 Uiso 1 1 calc R
H19B H 1.1498 0.9471 0.1546 0.218 Uiso 1 1 calc R
H19C H 1.1553 1.0082 0.1201 0.218 Uiso 1 1 calc R
C36 C 0.8254(4) 1.0340(4) 0.3092(4) 0.149(3) Uani 1 1 d .
H36A H 0.8054 1.0586 0.2676 0.179 Uiso 1 1 calc R
H36B H 0.7936 0.9997 0.3032 0.179 Uiso 1 1 calc R
C33 C 0.9403(5) 1.0159(4) 0.3957(4) 0.150(3) Uani 1 1 d .
H33A H 0.9896 1.0290 0.4065 0.180 Uiso 1 1 calc R
H33B H 0.9423 0.9763 0.4159 0.180 Uiso 1 1 calc R
C1 C 1.0287(4) 0.7977(3) 0.1120(4) 0.150(3) Uani 1 1 d .
H1A H 1.0670 0.7829 0.1542 0.226 Uiso 1 1 calc R
H1B H 1.0495 0.8184 0.0851 0.226 Uiso 1 1 calc R
H1C H 0.9999 0.7644 0.0857 0.226 Uiso 1 1 calc R
C3 C 0.9263(4) 0.8699(3) 0.0637(3) 0.147(3) Uani 1 1 d .
H3A H 0.8990 0.8392 0.0315 0.220 Uiso 1 1 calc R
H3B H 0.9518 0.8939 0.0435 0.220 Uiso 1 1 calc R
H3C H 0.8938 0.8951 0.0742 0.220 Uiso 1 1 calc R
O1 O 0.8980(2) 1.01426(17) 0.3229(2) 0.0918(12) Uani 1 1 d .
C71 C 0.6374(3) 0.7396(3) 0.0700(3) 0.0912(19) Uani 1 1 d .
H71A H 0.6358 0.7514 0.0254 0.109 Uiso 1 1 calc R
H71B H 0.6522 0.6977 0.0789 0.109 Uiso 1 1 calc R
C5 C 0.9107(3) 0.7568(2) 0.1513(3) 0.0791(16) Uani 1 1 d .
H5 H 0.9090 0.7385 0.1113 0.095 Uiso 1 1 calc R
C6 C 0.8793(3) 0.7291(2) 0.1893(4) 0.0854(19) Uani 1 1 d .
H6 H 0.8565 0.6920 0.1748 0.103 Uiso 1 1 calc R
C20 C 1.2002(4) 1.0667(3) 0.2469(4) 0.104(2) Uani 1 1 d .
H20 H 1.2084 1.0736 0.2076 0.125 Uiso 1 1 calc R
C21 C 1.2491(4) 1.0885(3) 0.3084(5) 0.128(3) Uani 1 1 d .
H21 H 1.2901 1.1094 0.3114 0.154 Uiso 1 1 calc R
C18 C 1.0407(4) 1.0657(4) 0.1250(4) 0.171(4) Uani 1 1 d .
H18A H 1.0722 1.0947 0.1182 0.257 Uiso 1 1 calc R
H18B H 1.0151 1.0843 0.1490 0.257 Uiso 1 1 calc R
H18C H 1.0063 1.0511 0.0807 0.257 Uiso 1 1 calc R
C35 C 0.8328(9) 1.0673(9) 0.3668(7) 0.377(14) Uani 1 1 d .
H35A H 0.7959 1.0550 0.3819 0.452 Uiso 1 1 calc R
H35B H 0.8255 1.1096 0.3545 0.452 Uiso 1 1 calc R
C34 C 0.9034(9) 1.0590(7) 0.4225(6) 0.296(8) Uani 1 1 d .
H34A H 0.8995 1.0430 0.4633 0.356 Uiso 1 1 calc R
H34B H 0.9298 1.0968 0.4346 0.356 Uiso 1 1 calc R
C29 C 0.8035(3) 1.1751(3) 0.1806(4) 0.139(3) Uani 1 1 d .
H29A H 0.7593 1.1756 0.1386 0.209 Uiso 1 1 calc R
H29B H 0.8195 1.2158 0.1941 0.209 Uiso 1 1 calc R
H29C H 0.7947 1.1559 0.2168 0.209 Uiso 1 1 calc R
O2 O 0.58273(16) 0.76287(13) 0.14374(15) 0.0592(8) Uani 1 1 d .
C66 C 0.2609(3) 0.6950(3) 0.0829(3) 0.123(2) Uani 1 1 d .
H66A H 0.2570 0.6523 0.0880 0.185 Uiso 1 1 calc R
H66B H 0.2163 0.7099 0.0473 0.185 Uiso 1 1 calc R
H66C H 0.2701 0.7147 0.1261 0.185 Uiso 1 1 calc R
C28 C 0.8870(4) 1.1729(3) 0.0939(4) 0.157(3) Uani 1 1 d .
H28A H 0.9163 1.1490 0.0780 0.236 Uiso 1 1 calc R
H28B H 0.9104 1.2110 0.1106 0.236 Uiso 1 1 calc R
H28C H 0.8401 1.1796 0.0562 0.236 Uiso 1 1 calc R

loop_
_atom_site_aniso_label
_atom_site_aniso_U_11
_atom_site_aniso_U_22
_atom_site_aniso_U_33
_atom_site_aniso_U_23
_atom_site_aniso_U_13
_atom_site_aniso_U_12
Sm1 0.03674(12) 0.05004(15) 0.05108(14) 0.00062(12) 0.01225(10) 0.00096(11)
Sm2 0.04562(13) 0.04130(13) 0.03536(12) 0.00330(11) 0.01283(10) -0.00247(11)
Si6 0.0535(8) 0.0378(7) 0.0403(7) 0.0029(6) 0.0201(6) 0.0055(6)
Si3 0.0355(7) 0.0519(8) 0.0507(8) 0.0026(6) 0.0149(6) -0.0004(6)
Si5 0.1144(13) 0.0539(9) 0.0569(10) -0.0069(7) 0.0360(10) -0.0241(9)
Si1 0.0512(8) 0.0712(10) 0.0563(9) 0.0116(8) 0.0059(7) -0.0016(7)
Si4 0.0663(10) 0.0899(12) 0.0515(9) 0.0110(8) 0.0074(8) -0.0320(9)
Si2 0.0580(10) 0.0577(10) 0.1344(16) 0.0155(10) 0.0138(10) -0.0021(8)
N5 0.0444(19) 0.0354(19) 0.0338(18) 0.0061(16) 0.0168(15) 0.0026(16)
N4 0.0419(19) 0.038(2) 0.045(2) 0.0106(17) 0.0211(17) 0.0074(16)
N1 0.039(2) 0.045(2) 0.048(2) -0.0022(18) 0.0170(17) -0.0040(17)
N3 0.041(2) 0.057(2) 0.060(3) 0.010(2) 0.007(2) -0.0020(18)
N2 0.0329(18) 0.053(2) 0.053(2) 0.0021(19) 0.0131(17) -0.0047(17)
N6 0.066(3) 0.058(2) 0.038(2) 0.0017(19) 0.013(2) -0.019(2)
C54 0.047(3) 0.035(2) 0.033(2) 0.0001(19) 0.014(2) 0.0019(19)
C12 0.036(2) 0.047(3) 0.054(3) 0.001(2) 0.008(2) 0.006(2)
C55 0.043(2) 0.032(2) 0.028(2) -0.0012(18) 0.0139(19) 0.0051(18)
C48 0.045(3) 0.038(2) 0.037(2) 0.004(2) 0.013(2) 0.007(2)
C60 0.068(3) 0.043(3) 0.049(3) 0.002(2) 0.033(3) -0.004(2)
C56 0.055(3) 0.038(2) 0.035(2) -0.004(2) 0.023(2) 0.003(2)
C15 0.044(3) 0.044(3) 0.075(4) 0.006(3) 0.018(3) 0.003(2)
C61 0.076(3) 0.039(3) 0.040(3) 0.010(2) 0.024(3) 0.007(2)
C62 0.055(3) 0.046(3) 0.042(3) 0.008(2) 0.016(2) 0.010(2)
C57 0.049(3) 0.055(3) 0.053(3) 0.010(2) 0.022(2) -0.002(2)
C13 0.055(3) 0.069(3) 0.062(3) 0.016(3) 0.011(3) 0.000(3)
C53 0.043(3) 0.055(3) 0.042(3) 0.007(2) 0.016(2) 0.007(2)
C44 0.052(3) 0.055(3) 0.055(3) 0.011(2) 0.020(2) 0.013(2)
C51 0.064(3) 0.080(4) 0.077(4) -0.003(3) 0.017(3) -0.012(3)
C41 0.090(4) 0.044(3) 0.057(3) 0.012(3) 0.029(3) 0.007(3)
C38 0.076(3) 0.044(3) 0.054(3) 0.006(2) 0.035(3) -0.004(2)
C40 0.059(3) 0.041(3) 0.036(3) 0.002(2) 0.019(2) 0.001(2)
C42 0.086(4) 0.050(3) 0.067(4) 0.010(3) 0.018(3) 0.030(3)
C8 0.041(3) 0.050(3) 0.077(4) 0.004(3) 0.021(3) -0.001(2)
C9 0.060(3) 0.068(3) 0.083(4) 0.003(3) 0.036(3) -0.012(3)
C7 0.057(3) 0.055(3) 0.116(5) 0.004(3) 0.035(3) -0.011(3)
C14 0.050(3) 0.090(4) 0.087(4) 0.001(3) 0.025(3) 0.012(3)
C4 0.045(3) 0.052(3) 0.067(3) -0.010(3) 0.014(3) 0.006(2)
C45 0.072(4) 0.085(4) 0.110(5) 0.034(4) 0.058(4) 0.028(3)
C16 0.056(3) 0.066(4) 0.099(5) 0.022(3) 0.039(3) 0.002(3)
C52 0.070(4) 0.085(4) 0.089(4) 0.001(3) 0.050(3) 0.007(3)
C43 0.066(3) 0.072(4) 0.068(4) 0.012(3) 0.027(3) 0.027(3)
C2 0.076(4) 0.088(4) 0.063(4) -0.020(3) 0.028(3) 0.002(3)
C37 0.089(4) 0.083(4) 0.117(5) -0.008(4) 0.060(4) -0.021(3)
C49 0.071(3) 0.043(3) 0.065(3) -0.007(2) 0.018(3) -0.004(2)
C50 0.111(4) 0.069(4) 0.062(3) -0.001(3) 0.047(3) 0.018(3)
C23 0.052(3) 0.051(3) 0.092(4) 0.005(3) 0.009(3) -0.010(3)
C24 0.093(4) 0.058(4) 0.064(4) -0.005(3) -0.012(3) -0.022(3)
C58 0.071(4) 0.094(4) 0.070(4) -0.008(3) 0.020(3) -0.017(3)
C59 0.065(4) 0.120(5) 0.082(4) -0.003(4) 0.044(3) 0.010(3)
C31 0.071(4) 0.064(3) 0.078(4) -0.001(3) 0.007(3) -0.012(3)
C39 0.114(5) 0.114(5) 0.070(4) -0.009(4) 0.052(4) 0.000(4)
C68 0.079(4) 0.088(4) 0.087(4) 0.030(3) 0.015(3) -0.009(3)
C63 0.108(5) 0.053(3) 0.088(4) 0.006(3) 0.030(4) 0.012(3)
C22 0.057(4) 0.071(4) 0.149(7) -0.007(4) 0.009(4) -0.021(3)
C17 0.078(4) 0.134(6) 0.072(4) 0.031(4) 0.042(4) 0.005(4)
C72 0.103(4) 0.082(4) 0.046(3) -0.008(3) 0.035(3) -0.024(3)
C69 0.068(4) 0.099(4) 0.063(4) -0.007(3) 0.021(3) -0.004(3)
C11 0.071(4) 0.101(5) 0.109(5) 0.007(4) 0.048(4) 0.005(3)
C47 0.127(6) 0.151(6) 0.124(6) 0.042(5) 0.094(5) 0.044(5)
C10 0.083(4) 0.118(5) 0.096(5) 0.036(4) 0.037(4) -0.002(4)
C32 0.051(3) 0.092(4) 0.121(5) 0.026(4) 0.004(3) 0.003(3)
C64 0.207(8) 0.086(5) 0.091(5) -0.024(4) 0.083(5) -0.026(5)
C27 0.087(5) 0.068(4) 0.180(7) -0.023(4) -0.001(5) -0.024(3)
C67 0.122(5) 0.124(5) 0.057(4) 0.003(4) -0.002(4) -0.047(4)
C65 0.183(7) 0.070(4) 0.098(5) -0.012(4) 0.067(5) -0.059(4)
C46 0.117(6) 0.111(6) 0.202(8) -0.013(6) 0.099(6) -0.024(5)
C30 0.143(6) 0.149(6) 0.065(4) 0.007(4) 0.026(4) -0.012(5)
C70 0.062(4) 0.199(8) 0.095(5) 0.012(5) 0.039(4) -0.002(5)
C26 0.148(7) 0.168(8) 0.109(6) 0.044(5) -0.060(5) -0.022(6)
C25 0.231(9) 0.080(5) 0.100(5) -0.023(4) 0.059(6) -0.020(5)
C19 0.158(7) 0.192(8) 0.118(6) 0.008(6) 0.090(6) 0.026(6)
C36 0.140(7) 0.185(8) 0.155(8) 0.023(6) 0.095(6) 0.070(6)
C33 0.169(8) 0.204(9) 0.072(5) -0.009(6) 0.045(5) 0.028(7)
C1 0.187(8) 0.144(7) 0.182(8) -0.030(6) 0.138(7) 0.013(6)
C3 0.130(6) 0.196(8) 0.094(5) 0.051(5) 0.027(5) -0.008(6)
O1 0.098(3) 0.110(3) 0.082(3) 0.001(2) 0.053(3) 0.030(2)
C71 0.115(5) 0.096(5) 0.076(4) 0.004(4) 0.053(4) 0.034(4)
C5 0.062(3) 0.068(4) 0.088(4) -0.024(3) 0.014(3) 0.001(3)
C6 0.059(4) 0.053(4) 0.127(6) -0.019(4) 0.022(4) -0.005(3)
C20 0.093(5) 0.076(4) 0.172(8) 0.024(5) 0.083(5) -0.005(4)
C21 0.078(5) 0.091(5) 0.226(11) -0.001(6) 0.074(7) -0.034(4)
C18 0.131(7) 0.236(10) 0.126(7) 0.069(7) 0.034(6) 0.070(7)
C35 0.43(3) 0.57(3) 0.170(13) 0.012(16) 0.156(15) 0.34(2)
C34 0.41(2) 0.354(19) 0.152(12) -0.088(13) 0.141(14) 0.096(17)
C29 0.108(5) 0.073(4) 0.208(8) -0.009(5) 0.039(6) 0.028(4)
O2 0.058(2) 0.073(2) 0.0489(19) -0.0057(17) 0.0252(17) -0.0101(17)
C66 0.076(4) 0.169(7) 0.113(5) 0.015(5) 0.029(4) -0.037(4)
C28 0.111(6) 0.118(6) 0.235(9) 0.109(6) 0.066(6) 0.005(5)

loop_
_atom_type_symbol
_atom_type_description
_atom_type_scat_dispersion_real
_atom_type_scat_dispersion_imag
_atom_type_scat_source
C C 0.0033 0.0016 'International Tables Vol C Tables 4.2.6.8 and 6.1.1.4'
H H 0.0000 0.0000 'International Tables Vol C Tables 4.2.6.8 and 6.1.1.4'
N N 0.0061 0.0033 'International Tables Vol C Tables 4.2.6.8 and 6.1.1.4'
Si Si 0.0817 0.0704 'International Tables Vol C Tables 4.2.6.8 and 6.1.1.4'
Sm Sm -0.1638 3.4418 'International Tables Vol C Tables 4.2.6.8 and 6.1.1.4'
O O 0.0106 0.0060 'International Tables Vol C Tables 4.2.6.8 and 6.1.1.4'

loop_
_geom_angle_atom_site_label_1
_geom_angle_atom_site_label_2
_geom_angle_atom_site_label_3
_geom_angle
N2 Sm1 N1 70.83(12)
N2 Sm1 N3 137.16(12)
N1 Sm1 N3 138.59(12)
N2 Sm1 O1 106.05(13)
N1 Sm1 O1 103.39(12)
N3 Sm1 O1 96.33(13)
N5 Sm2 N4 70.18(11)
N5 Sm2 N6 133.39(11)
N4 Sm2 N6 137.15(13)
N5 Sm2 O2 106.50(10)
N4 Sm2 O2 106.90(10)
N6 Sm2 O2 99.14(11)
N4 Si6 N5 96.94(15)
N4 Si6 C50 118.6(2)
N5 Si6 C50 113.33(19)
N4 Si6 C49 111.99(18)
N5 Si6 C49 113.79(18)
C50 Si6 C49 102.8(2)
N2 Si3 N1 97.29(16)
N2 Si3 C14 113.6(2)
N1 Si3 C14 117.6(2)
N2 Si3 C13 114.19(19)
N1 Si3 C13 111.78(18)
C14 Si3 C13 103.0(2)
N6 Si5 C65 114.8(3)
N6 Si5 C64 114.8(2)
C65 Si5 C64 106.3(3)
N6 Si5 C63 106.5(2)
C65 Si5 C63 107.7(3)
C64 Si5 C63 106.2(3)
N3 Si1 C32 114.8(2)
N3 Si1 C30 113.1(3)
C32 Si1 C30 107.9(3)
N3 Si1 C31 106.27(19)
C32 Si1 C31 105.9(2)
C30 Si1 C31 108.5(3)
N6 Si4 C67 114.3(3)
N6 Si4 C66 113.4(2)
C67 Si4 C66 106.4(3)
N6 Si4 C68 106.8(2)
C67 Si4 C68 107.4(2)
C66 Si4 C68 108.3(3)
N3 Si2 C28 114.5(3)
N3 Si2 C29 114.4(2)
C28 Si2 C29 105.9(3)
N3 Si2 C27 106.4(2)
C28 Si2 C27 109.3(3)
C29 Si2 C27 106.0(3)
C55 N5 Si6 124.5(2)
C55 N5 Sm2 135.7(2)
Si6 N5 Sm2 95.89(13)
C48 N4 Si6 124.3(3)
C48 N4 Sm2 140.1(3)
Si6 N4 Sm2 95.18(14)
C12 N1 Si3 124.3(3)
C12 N1 Sm1 140.5(3)
Si3 N1 Sm1 95.28(15)
Si2 N3 Si1 130.4(2)
Si2 N3 Sm1 114.54(18)
Si1 N3 Sm1 114.76(18)
C15 N2 Si3 121.3(3)
C15 N2 Sm1 138.3(3)
Si3 N2 Sm1 95.68(14)
Si4 N6 Si5 130.7(2)
Si4 N6 Sm2 116.17(19)
Si5 N6 Sm2 112.93(18)
C62 C54 C55 119.1(4)
C62 C54 C53 119.2(4)
C55 C54 C53 121.7(4)
C8 C12 N1 120.9(4)
C8 C12 C4 118.4(4)
N1 C12 C4 120.7(4)
C54 C55 C56 119.3(4)
C54 C55 N5 120.9(3)
C56 C55 N5 119.8(3)
C40 C48 C44 118.5(4)
C40 C48 N4 121.0(4)
C44 C48 N4 120.5(4)
C61 C60 C56 121.6(4)
C60 C56 C55 119.0(4)
C60 C56 C57 118.5(4)
C55 C56 C57 122.5(4)
C23 C15 N2 121.7(5)
C23 C15 C16 118.3(5)
N2 C15 C16 120.0(4)
C62 C61 C60 119.1(4)
C61 C62 C54 121.9(4)
C58 C57 C56 112.0(4)
C58 C57 C59 109.3(4)
C56 C57 C59 113.5(4)
C54 C53 C51 111.3(4)
C54 C53 C52 111.6(4)
C51 C53 C52 110.7(4)
C43 C44 C48 119.6(4)
C43 C44 C45 118.3(4)
C48 C44 C45 122.1(4)
C42 C41 C40 121.5(5)
C40 C38 C39 110.9(4)
C40 C38 C37 113.2(4)
C39 C38 C37 110.2(4)
C41 C40 C48 119.8(4)
C41 C40 C38 118.4(4)
C48 C40 C38 121.8(4)
C41 C42 C43 119.7(5)
C7 C8 C12 119.1(5)
C7 C8 C9 118.8(5)
C12 C8 C9 122.1(4)
C8 C9 C11 111.1(4)
C8 C9 C10 112.9(4)
C11 C9 C10 109.9(4)
C6 C7 C8 121.3(5)
C5 C4 C12 119.6(5)
C5 C4 C2 119.2(5)
C12 C4 C2 121.2(4)
C46 C45 C44 111.2(5)
C46 C45 C47 110.3(5)
C44 C45 C47 112.8(5)
C20 C16 C15 118.2(6)
C20 C16 C17 119.8(6)
C15 C16 C17 121.9(4)
C42 C43 C44 120.9(5)
C4 C2 C3 113.0(5)
C4 C2 C1 113.4(5)
C3 C2 C1 109.2(5)
C22 C23 C15 119.1(6)
C22 C23 C24 120.0(6)
C15 C23 C24 120.9(5)
C23 C24 C26 113.3(6)
C23 C24 C25 110.8(5)
C26 C24 C25 110.5(5)
C21 C22 C23 122.7(7)
C18 C17 C16 110.7(6)
C18 C17 C19 109.9(5)
C16 C17 C19 113.3(5)
O2 C72 C71 106.3(4)
O2 C69 C70 105.8(4)
C69 C70 C71 105.1(5)
C35 C36 O1 105.3(9)
O1 C33 C34 105.5(8)
C33 O1 C36 107.9(5)
C33 O1 Sm1 126.2(4)
C36 O1 Sm1 125.3(4)
C72 C71 C70 103.3(4)
C6 C5 C4 120.7(5)
C7 C6 C5 120.9(5)
C21 C20 C16 123.5(7)
C22 C21 C20 118.1(7)
C36 C35 C34 111.0(11)
C35 C34 C33 105.0(10)
C69 O2 C72 108.4(4)
C69 O2 Sm2 127.1(3)
C72 O2 Sm2 124.3(3)

loop_
_geom_bond_atom_site_label_1
_geom_bond_atom_site_label_2
_geom_bond_distance
Sm1 N2 2.243(3)
Sm1 N1 2.253(3)
Sm1 N3 2.306(3)
Sm1 O1 2.400(3)
Sm2 N5 2.240(3)
Sm2 N4 2.265(3)
Sm2 N6 2.302(3)
Sm2 O2 2.395(3)
Si6 N4 1.727(3)
Si6 N5 1.733(3)
Si6 C50 1.871(4)
Si6 C49 1.878(4)
Si3 N2 1.734(3)
Si3 N1 1.736(3)
Si3 C14 1.863(4)
Si3 C13 1.879(4)
Si5 N6 1.698(4)
Si5 C65 1.870(5)
Si5 C64 1.882(5)
Si5 C63 1.884(5)
Si1 N3 1.697(4)
Si1 C32 1.857(5)
Si1 C30 1.863(6)
Si1 C31 1.887(5)
Si4 N6 1.698(4)
Si4 C67 1.866(5)
Si4 C66 1.868(6)
Si4 C68 1.876(5)
Si2 N3 1.692(4)
Si2 C28 1.864(6)
Si2 C29 1.873(6)
Si2 C27 1.888(6)
N5 C55 1.416(4)
N4 C48 1.420(4)
N1 C12 1.419(5)
N2 C15 1.414(5)
C54 C62 1.394(5)
C54 C55 1.401(5)
C54 C53 1.514(5)
C12 C8 1.415(6)
C12 C4 1.421(6)
C55 C56 1.407(5)
C48 C40 1.402(5)
C48 C44 1.406(5)
C60 C61 1.373(6)
C60 C56 1.397(5)
C56 C57 1.511(5)
C15 C23 1.401(6)
C15 C16 1.418(6)
C61 C62 1.367(5)
C57 C58 1.511(6)
C57 C59 1.532(6)
C53 C51 1.523(6)
C53 C52 1.531(5)
C44 C43 1.391(6)
C44 C45 1.519(6)
C41 C42 1.358(6)
C41 C40 1.382(6)
C38 C40 1.513(6)
C38 C39 1.516(6)
C38 C37 1.532(6)
C42 C43 1.370(6)
C8 C7 1.399(6)
C8 C9 1.508(6)
C9 C11 1.529(6)
C9 C10 1.536(6)
C7 C6 1.354(7)
C4 C5 1.392(6)
C4 C2 1.505(6)
C45 C46 1.509(7)
C45 C47 1.537(7)
C16 C20 1.382(7)
C16 C17 1.518(7)
C2 C3 1.510(7)
C2 C1 1.525(7)
C23 C22 1.389(7)
C23 C24 1.506(7)
C24 C26 1.530(7)
C24 C25 1.539(8)
C22 C21 1.348(9)
C17 C18 1.515(8)
C17 C19 1.529(8)
C72 O2 1.452(5)
C72 C71 1.455(7)
C69 O2 1.442(5)
C69 C70 1.471(7)
C70 C71 1.484(7)
C36 C35 1.381(13)
C36 O1 1.441(7)
C33 O1 1.416(7)
C33 C34 1.468(12)
C5 C6 1.366(7)
C20 C21 1.351(9)
C35 C34 1.431(16)
